data_4070976
loop_
_publ_author_name
'Wong, Chun-Yuen'
'Man, Wai-Lun'
'Wang, Chao'
'Kwong, Hoi-Lun'
'Wong, Wai-Yeung'
'Lau, Tai-Chu'

_publ_section_title
;
 Proton-Bridged Dinuclear (salen)Ru Carbene Complexes: Synthesis,
 Structure, and Reactivity of
 {[(salchda)Ru&#xE5FB;C(OR)(CH&#xE5FB;CPh2)]2&#x00B7;H}+
;
_journal_issue 3
_journal_name_full Organometallics
_journal_page_first 324
_journal_paper_doi 10.1021/om701166y
_journal_volume 27
_journal_year 2008
_chemical_formula_moiety 'C74 H73 N4 O6 Ru2, F6 P '
_chemical_formula_sum 'C74 H73 F6 N4 O6 P Ru2'
_chemical_formula_weight 1461.47
_chemical_name_systematic
; 
 ? 
;
_space_group_IT_number 14
_symmetry_cell_setting monoclinic
_symmetry_space_group_name_Hall '-P 2ybc'
_symmetry_space_group_name_H-M 'P 1 21/c 1'
_atom_sites_solution_hydrogens geom
_atom_sites_solution_primary direct
_atom_sites_solution_secondary difmap
_audit_creation_method SHELXL-97
_cell_angle_alpha 90.00
_cell_angle_beta 100.072(1)
_cell_angle_gamma 90.00
_cell_formula_units_Z 4
_cell_length_a 13.6980(8)
_cell_length_b 20.4388(11)
_cell_length_c 24.3563(14)
_cell_measurement_temperature 293(2)
_cell_volume 6714.0(7)
_computing_cell_refinement 'SAINT (Bruker, 1999)'
_computing_data_collection 'Smart (Bruker, 1999)'
_computing_data_reduction SAINT
_computing_structure_refinement 'SHELXL97 (Sheldrick, 1997)'
_computing_structure_solution 'SHELXS97 (Sheldrick, 1997)'
_diffrn_ambient_temperature 293(2)
_diffrn_measured_fraction_theta_full 0.934
_diffrn_measured_fraction_theta_max 0.934
_diffrn_measurement_device_type 'Smart CCD'
_diffrn_measurement_method '\w and \f scans'
_diffrn_radiation_monochromator graphite
_diffrn_radiation_source 'fine-focus sealed tube'
_diffrn_radiation_type MoK\a
_diffrn_radiation_wavelength 0.71073
_diffrn_reflns_av_R_equivalents 0.0209
_diffrn_reflns_av_sigmaI/netI 0.0261
_diffrn_reflns_limit_h_max 17
_diffrn_reflns_limit_h_min -16
_diffrn_reflns_limit_k_max 13
_diffrn_reflns_limit_k_min -26
_diffrn_reflns_limit_l_max 30
_diffrn_reflns_limit_l_min -31
_diffrn_reflns_number 39563
_diffrn_reflns_theta_full 28.28
_diffrn_reflns_theta_max 28.28
_diffrn_reflns_theta_min 1.88
_exptl_absorpt_coefficient_mu 0.546
_exptl_absorpt_correction_T_max 1.0000
_exptl_absorpt_correction_T_min 0.9000
_exptl_absorpt_correction_type multi-scan
_exptl_absorpt_process_details SADABS
_exptl_crystal_colour 'dark red'
_exptl_crystal_density_diffrn 1.446
_exptl_crystal_density_method 'not measured'
_exptl_crystal_description block
_exptl_crystal_F_000 3000
_exptl_crystal_size_max 0.30
_exptl_crystal_size_mid 0.23
_exptl_crystal_size_min 0.20
_refine_diff_density_max 0.572
_refine_diff_density_min -0.640
_refine_diff_density_rms 0.063
_refine_ls_extinction_method none
_refine_ls_goodness_of_fit_ref 1.045
_refine_ls_hydrogen_treatment mixed
_refine_ls_matrix_type full
_refine_ls_number_parameters 842
_refine_ls_number_reflns 15568
_refine_ls_number_restraints 0
_refine_ls_restrained_S_all 1.045
_refine_ls_R_factor_all 0.0480
_refine_ls_R_factor_gt 0.0336
_refine_ls_shift/su_max 0.008
_refine_ls_shift/su_mean 0.000
_refine_ls_structure_factor_coef Fsqd
_refine_ls_weighting_details 'calc w=1/[\s^2^(Fo^2^)+(0.0464P)^2^+4.2278P] where P=(Fo^2^+2Fc^2^)/3'
_refine_ls_weighting_scheme calc
_refine_ls_wR_factor_gt 0.0861
_refine_ls_wR_factor_ref 0.0971
_reflns_number_gt 12610
_reflns_number_total 15568
_reflns_threshold_expression I>2\s(I)
_cod_data_source_file om701166y-file004.cif
_cod_data_source_block complex1a
_cod_depositor_comments
;
The following automatic conversions were performed:

'_symmetry_cell_setting' value 'Monoclinic' changed to 'monoclinic'
according to /home/saulius/struct/CIF-dictionaries/cif_core.dic
dictionary named 'cif_core.dic' version 2.4.1 from 2010-06-29.

Automatic conversion script
Id: cif_fix_values 1715 2011-07-08 13:25:40Z adriana 
;
_cod_original_sg_symbol_H-M 'P 21/c'
_cod_database_code 4070976

loop_
_symmetry_equiv_pos_as_xyz
'x, y, z'
'-x, y+1/2, -z+1/2'
'-x, -y, -z'
'x, -y-1/2, z-1/2'

loop_
_atom_site_label
_atom_site_type_symbol
_atom_site_fract_x
_atom_site_fract_y
_atom_site_fract_z
_atom_site_U_iso_or_equiv
_atom_site_adp_type
_atom_site_occupancy
_atom_site_symmetry_multiplicity
_atom_site_calc_flag
_atom_site_refinement_flags
C1 C 0.39445(17) 0.40457(11) 0.29861(9) 0.0355(5) Uani 1 1 d .
C2 C 0.34782(19) 0.46030(12) 0.31461(10) 0.0428(6) Uani 1 1 d .
H2A H 0.2835 0.4699 0.2971 0.051 Uiso 1 1 calc R
C3 C 0.3946(2) 0.50135(14) 0.35565(11) 0.0512(6) Uani 1 1 d .
H3A H 0.3618 0.5382 0.3656 0.061 Uiso 1 1 calc R
C4 C 0.4900(2) 0.48810(15) 0.38219(12) 0.0587(8) Uani 1 1 d .
H4A H 0.5228 0.5168 0.4089 0.070 Uiso 1 1 calc R
C5 C 0.5357(2) 0.43228(15) 0.36881(12) 0.0531(7) Uani 1 1 d .
H5A H 0.5990 0.4228 0.3879 0.064 Uiso 1 1 calc R
C6 C 0.49061(18) 0.38845(13) 0.32725(10) 0.0414(5) Uani 1 1 d .
C7 C 0.54727(18) 0.33020(14) 0.31957(11) 0.0461(6) Uani 1 1 d .
H7A H 0.6099 0.3267 0.3414 0.055 Uiso 1 1 calc R
C8 C 0.58450(19) 0.22585(14) 0.28082(12) 0.0481(6) Uani 1 1 d .
H8A H 0.6098 0.2306 0.2458 0.058 Uiso 1 1 calc R
C9 C 0.6740(2) 0.21769(18) 0.32756(15) 0.0712(10) Uani 1 1 d .
H9A H 0.7148 0.2568 0.3304 0.085 Uiso 1 1 calc R
H9B H 0.6519 0.2112 0.3629 0.085 Uiso 1 1 calc R
C10 C 0.7340(3) 0.1588(2) 0.31444(18) 0.0859(12) Uani 1 1 d .
H10A H 0.7613 0.1675 0.2810 0.103 Uiso 1 1 calc R
H10B H 0.7889 0.1518 0.3449 0.103 Uiso 1 1 calc R
C11 C 0.6711(3) 0.0977(2) 0.30589(17) 0.0839(12) Uani 1 1 d .
H11A H 0.6516 0.0858 0.3410 0.101 Uiso 1 1 calc R
H11B H 0.7105 0.0621 0.2950 0.101 Uiso 1 1 calc R
C12 C 0.5778(2) 0.10597(15) 0.26150(14) 0.0631(8) Uani 1 1 d .
H12A H 0.5964 0.1121 0.2252 0.076 Uiso 1 1 calc R
H12B H 0.5372 0.0669 0.2600 0.076 Uiso 1 1 calc R
C13 C 0.5191(2) 0.16491(13) 0.27557(11) 0.0466(6) Uani 1 1 d .
H13A H 0.5007 0.1568 0.3121 0.056 Uiso 1 1 calc R
C14 C 0.3769(2) 0.13500(12) 0.20521(11) 0.0465(6) Uani 1 1 d .
H14A H 0.4011 0.0925 0.2095 0.056 Uiso 1 1 calc R
C15 C 0.2869(2) 0.14551(13) 0.16504(11) 0.0455(6) Uani 1 1 d .
C16 C 0.2562(3) 0.09379(15) 0.12727(14) 0.0649(8) Uani 1 1 d .
H16A H 0.2923 0.0550 0.1308 0.078 Uiso 1 1 calc R
C17 C 0.1752(3) 0.09888(18) 0.08578(14) 0.0749(10) Uani 1 1 d .
H17A H 0.1567 0.0640 0.0617 0.090 Uiso 1 1 calc R
C18 C 0.1211(3) 0.15618(17) 0.07996(12) 0.0646(8) Uani 1 1 d .
H18A H 0.0671 0.1604 0.0512 0.078 Uiso 1 1 calc R
C19 C 0.1469(2) 0.20741(14) 0.11669(10) 0.0482(6) Uani 1 1 d .
H19A H 0.1098 0.2457 0.1122 0.058 Uiso 1 1 calc R
C20 C 0.22804(19) 0.20270(12) 0.16067(10) 0.0392(5) Uani 1 1 d .
C21 C 0.42909(18) 0.28948(12) 0.17091(10) 0.0397(5) Uani 1 1 d .
C22 C 0.37156(19) 0.33658(13) 0.13211(10) 0.0432(6) Uani 1 1 d .
H22A H 0.3049 0.3272 0.1197 0.052 Uiso 1 1 calc R
C23 C 0.40725(19) 0.39187(12) 0.11320(10) 0.0414(5) Uani 1 1 d .
C24 C 0.5137(2) 0.40964(12) 0.13190(11) 0.0445(6) Uani 1 1 d .
C25 C 0.5470(2) 0.42644(16) 0.18685(12) 0.0590(7) Uani 1 1 d .
H25A H 0.5025 0.4277 0.2116 0.071 Uiso 1 1 calc R
C26 C 0.6458(3) 0.44144(19) 0.20564(15) 0.0747(10) Uani 1 1 d .
H26A H 0.6670 0.4533 0.2427 0.090 Uiso 1 1 calc R
C27 C 0.7130(3) 0.43883(18) 0.16945(16) 0.0719(9) Uani 1 1 d .
H27A H 0.7797 0.4477 0.1822 0.086 Uiso 1 1 calc R
C28 C 0.6806(2) 0.42318(18) 0.11491(16) 0.0680(9) Uani 1 1 d .
H28A H 0.7256 0.4216 0.0904 0.082 Uiso 1 1 calc R
C29 C 0.5817(2) 0.40966(16) 0.09573(13) 0.0575(7) Uani 1 1 d .
H29A H 0.5604 0.4005 0.0582 0.069 Uiso 1 1 calc R
C30 C 0.3433(2) 0.43962(13) 0.07759(10) 0.0464(6) Uani 1 1 d .
C31 C 0.3747(2) 0.50336(15) 0.07191(13) 0.0604(8) Uani 1 1 d .
H31A H 0.4384 0.5154 0.0888 0.073 Uiso 1 1 calc R
C32 C 0.3136(3) 0.54961(17) 0.04171(14) 0.0729(10) Uani 1 1 d .
H32A H 0.3363 0.5921 0.0387 0.088 Uiso 1 1 calc R
C33 C 0.2199(3) 0.53289(19) 0.01630(14) 0.0752(10) Uani 1 1 d .
H33A H 0.1781 0.5642 -0.0030 0.090 Uiso 1 1 calc R
C34 C 0.1882(3) 0.4697(2) 0.01946(15) 0.0801(11) Uani 1 1 d .
H34A H 0.1252 0.4579 0.0012 0.096 Uiso 1 1 calc R
C35 C 0.2486(3) 0.42320(17) 0.04950(14) 0.0675(9) Uani 1 1 d .
H35A H 0.2259 0.3805 0.0510 0.081 Uiso 1 1 calc R
C36 C 0.5183(3) 0.25035(17) 0.09786(15) 0.0725(10) Uani 1 1 d .
H36A H 0.4674 0.2750 0.0738 0.087 Uiso 1 1 calc R
H36B H 0.5824 0.2673 0.0930 0.087 Uiso 1 1 calc R
C37 C 0.5113(6) 0.1827(3) 0.0825(2) 0.186(4) Uani 1 1 d .
H37A H 0.5196 0.1781 0.0444 0.279 Uiso 1 1 calc R
H37B H 0.4475 0.1661 0.0867 0.279 Uiso 1 1 calc R
H37C H 0.5622 0.1584 0.1061 0.279 Uiso 1 1 calc R
C38 C 0.11041(17) 0.38254(11) 0.20388(10) 0.0362(5) Uani 1 1 d .
C39 C 0.1394(2) 0.44178(13) 0.18383(11) 0.0488(6) Uani 1 1 d .
H39A H 0.1996 0.4602 0.2001 0.059 Uiso 1 1 calc R
C40 C 0.0808(3) 0.47389(15) 0.14032(13) 0.0639(8) Uani 1 1 d .
H40A H 0.1017 0.5134 0.1274 0.077 Uiso 1 1 calc R
C41 C -0.0087(3) 0.44725(16) 0.11591(14) 0.0719(10) Uani 1 1 d .
H41A H -0.0498 0.4695 0.0875 0.086 Uiso 1 1 calc R
C42 C -0.0368(2) 0.38782(15) 0.13384(12) 0.0592(8) Uani 1 1 d .
H42A H -0.0964 0.3697 0.1163 0.071 Uiso 1 1 calc R
C43 C 0.02076(18) 0.35309(12) 0.17768(10) 0.0412(5) Uani 1 1 d .
C44 C -0.01607(18) 0.28861(13) 0.18915(10) 0.0428(6) Uani 1 1 d .
H44A H -0.0776 0.2766 0.1691 0.051 Uiso 1 1 calc R
C45 C -0.01448(18) 0.18072(12) 0.23113(11) 0.0421(5) Uani 1 1 d .
H45A H -0.0412 0.1810 0.2659 0.050 Uiso 1 1 calc R
C46 C -0.0972(2) 0.15826(15) 0.18454(12) 0.0539(7) Uani 1 1 d .
H46A H -0.0735 0.1588 0.1493 0.065 Uiso 1 1 calc R
H46B H -0.1529 0.1881 0.1817 0.065 Uiso 1 1 calc R
C47 C -0.1306(2) 0.08913(16) 0.19646(15) 0.0654(9) Uani 1 1 d .
H47A H -0.1614 0.0900 0.2294 0.078 Uiso 1 1 calc R
H47B H -0.1800 0.0745 0.1654 0.078 Uiso 1 1 calc R
C48 C -0.0454(2) 0.04112(15) 0.20547(14) 0.0653(8) Uani 1 1 d .
H48A H -0.0195 0.0363 0.1711 0.078 Uiso 1 1 calc R
H48B H -0.0693 -0.0013 0.2152 0.078 Uiso 1 1 calc R
C49 C 0.0374(2) 0.06373(14) 0.25169(13) 0.0578(7) Uani 1 1 d .
H49A H 0.0137 0.0647 0.2869 0.069 Uiso 1 1 calc R
H49B H 0.0925 0.0333 0.2552 0.069 Uiso 1 1 calc R
C50 C 0.07186(19) 0.13153(12) 0.23815(10) 0.0412(5) Uani 1 1 d .
H50A H 0.0944 0.1286 0.2022 0.049 Uiso 1 1 calc R
C51 C 0.2128(2) 0.12505(12) 0.31346(11) 0.0478(6) Uani 1 1 d .
H51A H 0.2014 0.0802 0.3128 0.057 Uiso 1 1 calc R
C52 C 0.2956(2) 0.14965(13) 0.35386(11) 0.0462(6) Uani 1 1 d .
C53 C 0.3354(3) 0.10614(16) 0.39724(13) 0.0671(9) Uani 1 1 d .
H53A H 0.3086 0.0644 0.3978 0.080 Uiso 1 1 calc R
C54 C 0.4121(3) 0.12380(18) 0.43825(13) 0.0740(10) Uani 1 1 d .
H54A H 0.4369 0.0943 0.4663 0.089 Uiso 1 1 calc R
C55 C 0.4527(2) 0.18549(17) 0.43781(12) 0.0625(8) Uani 1 1 d .
H55A H 0.5047 0.1977 0.4658 0.075 Uiso 1 1 calc R
C56 C 0.4163(2) 0.22940(15) 0.39585(11) 0.0483(6) Uani 1 1 d .
H56A H 0.4440 0.2710 0.3962 0.058 Uiso 1 1 calc R
C57 C 0.33816(18) 0.21229(12) 0.35274(9) 0.0387(5) Uani 1 1 d .
C58 C 0.11536(18) 0.26911(11) 0.33764(10) 0.0362(5) Uani 1 1 d .
C59 C 0.16482(19) 0.32101(12) 0.37467(9) 0.0402(5) Uani 1 1 d .
H59A H 0.2332 0.3170 0.3852 0.048 Uiso 1 1 calc R
C60 C 0.12345(19) 0.37334(12) 0.39502(10) 0.0403(5) Uani 1 1 d .
C61 C 0.1871(2) 0.42236(13) 0.42939(10) 0.0472(6) Uani 1 1 d .
C62 C 0.2816(2) 0.40570(17) 0.45763(12) 0.0621(8) Uani 1 1 d .
H62A H 0.3030 0.3625 0.4574 0.075 Uiso 1 1 calc R
C63 C 0.3438(3) 0.4526(2) 0.48586(14) 0.0796(11) Uani 1 1 d .
H63A H 0.4068 0.4409 0.5039 0.096 Uiso 1 1 calc R
C64 C 0.3132(3) 0.5161(2) 0.48735(14) 0.0853(12) Uani 1 1 d .
H64A H 0.3555 0.5473 0.5063 0.102 Uiso 1 1 calc R
C65 C 0.2208(4) 0.53364(17) 0.46110(14) 0.0819(12) Uani 1 1 d .
H65A H 0.2000 0.5769 0.4623 0.098 Uiso 1 1 calc R
C66 C 0.1574(3) 0.48671(14) 0.43241(12) 0.0615(8) Uani 1 1 d .
H66A H 0.0941 0.4990 0.4150 0.074 Uiso 1 1 calc R
C67 C 0.01475(19) 0.38543(12) 0.38024(11) 0.0429(6) Uani 1 1 d .
C68 C -0.0432(3) 0.40225(17) 0.41944(13) 0.0651(9) Uani 1 1 d .
H68A H -0.0141 0.4070 0.4567 0.078 Uiso 1 1 calc R
C69 C -0.1443(3) 0.4120(2) 0.40342(18) 0.0832(12) Uani 1 1 d .
H69A H -0.1829 0.4221 0.4301 0.100 Uiso 1 1 calc R
C70 C -0.1877(3) 0.4069(2) 0.34878(18) 0.0811(11) Uani 1 1 d .
H70A H -0.2551 0.4152 0.3382 0.097 Uiso 1 1 calc R
C71 C -0.1324(2) 0.38954(18) 0.30948(15) 0.0686(9) Uani 1 1 d .
H71A H -0.1624 0.3845 0.2724 0.082 Uiso 1 1 calc R
C72 C -0.0315(2) 0.37945(14) 0.32510(11) 0.0499(6) Uani 1 1 d .
H72A H 0.0061 0.3685 0.2981 0.060 Uiso 1 1 calc R
C73 C 0.0252(3) 0.23026(16) 0.41047(14) 0.0722(10) Uani 1 1 d .
H73A H 0.0744 0.2560 0.4348 0.087 Uiso 1 1 calc R
H73B H -0.0397 0.2487 0.4115 0.087 Uiso 1 1 calc R
C74 C 0.0286(5) 0.1629(3) 0.4292(2) 0.153(3) Uani 1 1 d .
H74A H 0.0156 0.1611 0.4667 0.229 Uiso 1 1 calc R
H74B H 0.0931 0.1450 0.4283 0.229 Uiso 1 1 calc R
H74C H -0.0206 0.1378 0.4052 0.229 Uiso 1 1 calc R
F1 F 0.2907(4) 0.6935(2) 0.5177(3) 0.250(3) Uani 1 1 d .
F2 F 0.3164(3) 0.7890(2) 0.4927(2) 0.195(2) Uani 1 1 d .
F3 F 0.1997(4) 0.7762(3) 0.5409(2) 0.257(3) Uani 1 1 d .
F4 F 0.2331(5) 0.7247(5) 0.4308(2) 0.351(5) Uani 1 1 d .
F5 F 0.1620(8) 0.7970(4) 0.4607(4) 0.419(6) Uani 1 1 d .
F6 F 0.1310(3) 0.7007(2) 0.4823(2) 0.224(2) Uani 1 1 d .
N1 N 0.51954(14) 0.28315(10) 0.28577(9) 0.0398(4) Uani 1 1 d .
N2 N 0.42626(15) 0.17981(10) 0.23557(8) 0.0394(4) Uani 1 1 d .
N3 N 0.02817(14) 0.24668(10) 0.22427(9) 0.0372(4) Uani 1 1 d .
N4 N 0.15406(15) 0.16040(9) 0.27858(8) 0.0371(4) Uani 1 1 d .
O1 O 0.34631(12) 0.36902(7) 0.25550(7) 0.0358(3) Uani 1 1 d .
O2 O 0.24332(12) 0.25256(8) 0.19705(7) 0.0350(3) Uani 1 1 d .
O3 O 0.50620(16) 0.25854(10) 0.15582(9) 0.0563(5) Uani 1 1 d .
O4 O 0.16882(11) 0.35633(7) 0.24918(7) 0.0347(3) Uani 1 1 d .
O5 O 0.30951(12) 0.25656(8) 0.31231(6) 0.0350(3) Uani 1 1 d .
O6 O 0.04537(15) 0.23196(9) 0.35377(8) 0.0526(5) Uani 1 1 d .
P1 P 0.22153(8) 0.74593(5) 0.48801(5) 0.0757(3) Uani 1 1 d .
Ru1 Ru 0.386426(13) 0.272675(9) 0.238228(8) 0.03270(6) Uani 1 1 d .
Ru2 Ru 0.162515(13) 0.256505(9) 0.270879(7) 0.03073(5) Uani 1 1 d .
H1 H 0.256(3) 0.366(2) 0.2523(15) 0.104(14) Uiso 1 1 d .

loop_
_atom_site_aniso_label
_atom_site_aniso_U_11
_atom_site_aniso_U_22
_atom_site_aniso_U_33
_atom_site_aniso_U_23
_atom_site_aniso_U_13
_atom_site_aniso_U_12
C1 0.0340(12) 0.0361(12) 0.0361(12) -0.0022(9) 0.0055(9) -0.0049(9)
C2 0.0422(13) 0.0401(13) 0.0442(14) -0.0029(10) 0.0020(11) 0.0031(10)
C3 0.0591(17) 0.0454(14) 0.0478(15) -0.0118(12) 0.0060(13) 0.0036(12)
C4 0.0575(18) 0.0613(18) 0.0540(17) -0.0234(14) 0.0005(14) -0.0059(14)
C5 0.0384(14) 0.0664(18) 0.0512(16) -0.0153(13) -0.0012(12) -0.0017(12)
C6 0.0340(12) 0.0469(14) 0.0424(13) -0.0091(11) 0.0041(10) -0.0015(10)
C7 0.0294(12) 0.0590(16) 0.0477(14) -0.0090(12) 0.0004(10) 0.0021(11)
C8 0.0392(13) 0.0545(16) 0.0510(15) -0.0035(12) 0.0093(12) 0.0160(12)
C9 0.0474(17) 0.084(2) 0.075(2) -0.0133(18) -0.0077(15) 0.0275(16)
C10 0.057(2) 0.092(3) 0.102(3) -0.013(2) -0.0050(19) 0.037(2)
C11 0.080(3) 0.083(3) 0.086(3) 0.011(2) 0.008(2) 0.049(2)
C12 0.070(2) 0.0498(16) 0.071(2) 0.0021(14) 0.0157(16) 0.0245(15)
C13 0.0502(15) 0.0471(14) 0.0430(14) 0.0030(11) 0.0095(11) 0.0171(12)
C14 0.0528(15) 0.0358(13) 0.0533(15) -0.0008(11) 0.0157(12) 0.0071(11)
C15 0.0522(15) 0.0409(13) 0.0449(14) -0.0103(11) 0.0123(12) -0.0039(11)
C16 0.075(2) 0.0498(17) 0.071(2) -0.0244(15) 0.0166(17) -0.0010(15)
C17 0.085(2) 0.072(2) 0.066(2) -0.0398(18) 0.0078(18) -0.0128(19)
C18 0.071(2) 0.076(2) 0.0451(16) -0.0216(15) 0.0027(14) -0.0088(17)
C19 0.0517(15) 0.0555(16) 0.0366(13) -0.0085(11) 0.0052(11) -0.0040(12)
C20 0.0446(13) 0.0405(13) 0.0340(12) -0.0059(10) 0.0113(10) -0.0069(10)
C21 0.0399(13) 0.0390(12) 0.0406(13) -0.0022(10) 0.0082(10) -0.0018(10)
C22 0.0429(13) 0.0474(14) 0.0389(13) 0.0006(11) 0.0058(10) -0.0026(11)
C23 0.0456(14) 0.0448(13) 0.0343(12) -0.0001(10) 0.0082(10) 0.0001(11)
C24 0.0469(14) 0.0409(13) 0.0451(14) 0.0066(11) 0.0068(11) -0.0003(11)
C25 0.0614(19) 0.070(2) 0.0449(15) -0.0001(14) 0.0077(13) -0.0091(15)
C26 0.070(2) 0.090(3) 0.0563(19) -0.0011(17) -0.0077(17) -0.0146(19)
C27 0.0508(18) 0.075(2) 0.085(2) 0.0124(19) -0.0025(17) -0.0081(16)
C28 0.0495(18) 0.076(2) 0.081(2) 0.0055(18) 0.0185(16) -0.0021(16)
C29 0.0549(17) 0.0658(19) 0.0531(17) 0.0002(14) 0.0125(14) -0.0024(14)
C30 0.0527(15) 0.0481(14) 0.0382(13) 0.0038(11) 0.0073(11) 0.0027(12)
C31 0.0658(19) 0.0546(17) 0.0571(18) 0.0086(14) 0.0004(15) -0.0020(14)
C32 0.091(3) 0.0527(18) 0.069(2) 0.0161(16) -0.0025(19) 0.0037(17)
C33 0.086(3) 0.073(2) 0.061(2) 0.0193(17) -0.0013(18) 0.019(2)
C34 0.068(2) 0.091(3) 0.071(2) 0.021(2) -0.0159(18) -0.001(2)
C35 0.066(2) 0.065(2) 0.0637(19) 0.0142(16) -0.0095(16) -0.0063(16)
C36 0.103(3) 0.063(2) 0.064(2) 0.0048(16) 0.048(2) 0.0163(19)
C37 0.379(11) 0.084(4) 0.132(5) -0.034(3) 0.152(6) -0.046(5)
C38 0.0363(12) 0.0350(11) 0.0361(12) -0.0018(9) 0.0037(9) 0.0068(9)
C39 0.0523(16) 0.0411(14) 0.0496(15) 0.0020(11) -0.0006(12) -0.0017(11)
C40 0.081(2) 0.0458(16) 0.0585(18) 0.0145(13) -0.0043(16) 0.0000(15)
C41 0.080(2) 0.061(2) 0.063(2) 0.0173(16) -0.0200(17) 0.0087(17)
C42 0.0530(17) 0.0576(18) 0.0578(17) 0.0023(14) -0.0159(14) 0.0052(14)
C43 0.0368(12) 0.0438(13) 0.0406(13) -0.0005(10) -0.0001(10) 0.0058(10)
C44 0.0316(12) 0.0493(14) 0.0435(13) -0.0052(11) -0.0041(10) 0.0003(10)
C45 0.0416(13) 0.0407(13) 0.0442(13) -0.0085(10) 0.0083(11) -0.0106(10)
C46 0.0425(15) 0.0590(17) 0.0575(17) -0.0113(13) 0.0013(12) -0.0150(13)
C47 0.0590(19) 0.0640(19) 0.074(2) -0.0223(16) 0.0145(16) -0.0270(15)
C48 0.073(2) 0.0489(17) 0.075(2) -0.0197(15) 0.0162(17) -0.0229(15)
C49 0.074(2) 0.0407(14) 0.0592(17) -0.0057(13) 0.0120(15) -0.0140(14)
C50 0.0472(14) 0.0384(12) 0.0386(13) -0.0075(10) 0.0090(11) -0.0080(10)
C51 0.0628(17) 0.0323(12) 0.0475(14) 0.0008(10) 0.0076(13) 0.0028(11)
C52 0.0545(16) 0.0425(14) 0.0396(13) 0.0016(11) 0.0026(11) 0.0072(12)
C53 0.086(2) 0.0512(17) 0.0581(18) 0.0125(14) -0.0033(17) 0.0103(16)
C54 0.088(3) 0.075(2) 0.0510(18) 0.0171(16) -0.0097(17) 0.0197(19)
C55 0.0618(19) 0.081(2) 0.0386(14) 0.0021(14) -0.0066(13) 0.0138(16)
C56 0.0449(14) 0.0602(17) 0.0385(13) -0.0024(12) 0.0033(11) 0.0059(12)
C57 0.0393(12) 0.0463(13) 0.0304(11) -0.0006(10) 0.0054(9) 0.0127(10)
C58 0.0357(12) 0.0373(12) 0.0357(12) -0.0016(9) 0.0064(9) 0.0042(9)
C59 0.0403(13) 0.0477(14) 0.0315(11) -0.0063(10) 0.0030(10) 0.0023(10)
C60 0.0480(14) 0.0420(13) 0.0305(11) -0.0036(9) 0.0062(10) 0.0022(11)
C61 0.0654(17) 0.0457(14) 0.0302(12) -0.0059(10) 0.0078(12) -0.0014(12)
C62 0.067(2) 0.069(2) 0.0462(16) -0.0168(14) -0.0037(14) 0.0008(16)
C63 0.083(3) 0.097(3) 0.0531(19) -0.0237(19) -0.0050(17) -0.015(2)
C64 0.117(3) 0.086(3) 0.0502(19) -0.0215(18) 0.006(2) -0.039(2)
C65 0.146(4) 0.0495(18) 0.0486(18) -0.0111(14) 0.012(2) -0.013(2)
C66 0.094(2) 0.0490(16) 0.0389(14) -0.0050(12) 0.0034(15) 0.0041(16)
C67 0.0471(14) 0.0391(13) 0.0444(14) 0.0002(10) 0.0134(11) 0.0062(11)
C68 0.077(2) 0.071(2) 0.0524(17) 0.0050(15) 0.0260(16) 0.0211(17)
C69 0.072(2) 0.097(3) 0.093(3) 0.011(2) 0.049(2) 0.027(2)
C70 0.0475(19) 0.103(3) 0.096(3) 0.013(2) 0.0218(19) 0.0166(18)
C71 0.0485(17) 0.081(2) 0.073(2) 0.0018(18) 0.0006(16) 0.0105(16)
C72 0.0477(15) 0.0553(16) 0.0475(15) -0.0007(12) 0.0102(12) 0.0081(12)
C73 0.106(3) 0.062(2) 0.061(2) -0.0029(15) 0.047(2) -0.0118(19)
C74 0.264(8) 0.100(4) 0.118(4) 0.053(3) 0.102(5) 0.056(4)
F1 0.208(5) 0.157(4) 0.362(8) 0.052(5) -0.016(5) 0.051(4)
F2 0.162(4) 0.192(4) 0.240(5) -0.073(4) 0.060(3) -0.093(3)
F3 0.215(5) 0.372(8) 0.205(5) -0.131(5) 0.092(4) -0.024(5)
F4 0.275(7) 0.613(14) 0.189(5) -0.236(7) 0.108(5) -0.184(8)
F5 0.500(14) 0.259(8) 0.407(12) 0.177(8) -0.174(10) 0.069(8)
F6 0.162(4) 0.203(5) 0.312(6) -0.024(4) 0.052(4) -0.102(3)
N1 0.0301(10) 0.0459(11) 0.0432(11) -0.0030(9) 0.0060(8) 0.0064(8)
N2 0.0452(11) 0.0375(10) 0.0368(10) 0.0002(8) 0.0107(9) 0.0062(9)
N3 0.0308(10) 0.0386(10) 0.0414(11) -0.0066(8) 0.0042(8) -0.0035(8)
N4 0.0435(11) 0.0328(10) 0.0356(10) -0.0048(8) 0.0087(8) -0.0012(8)
O1 0.0307(8) 0.0330(8) 0.0418(9) -0.0047(7) 0.0011(7) -0.0001(6)
O2 0.0361(8) 0.0359(8) 0.0325(8) -0.0051(6) 0.0042(7) -0.0007(6)
O3 0.0606(13) 0.0611(12) 0.0535(12) 0.0074(9) 0.0272(10) 0.0167(10)
O4 0.0312(8) 0.0324(8) 0.0381(8) -0.0017(6) -0.0003(6) 0.0013(6)
O5 0.0338(8) 0.0398(9) 0.0304(8) -0.0002(6) 0.0026(6) 0.0038(7)
O6 0.0613(12) 0.0540(11) 0.0472(11) -0.0072(8) 0.0228(9) -0.0121(9)
P1 0.0856(7) 0.0668(6) 0.0750(6) -0.0051(5) 0.0149(5) -0.0162(5)
Ru1 0.03162(10) 0.03290(10) 0.03332(10) -0.00198(7) 0.00499(7) 0.00258(7)
Ru2 0.03033(9) 0.03073(9) 0.03033(9) -0.00345(7) 0.00312(7) 0.00044(7)

loop_
_atom_type_symbol
_atom_type_description
_atom_type_scat_dispersion_real
_atom_type_scat_dispersion_imag
_atom_type_scat_source
C C 0.0033 0.0016 'International Tables Vol C Tables 4.2.6.8 and 6.1.1.4'
H H 0.0000 0.0000 'International Tables Vol C Tables 4.2.6.8 and 6.1.1.4'
N N 0.0061 0.0033 'International Tables Vol C Tables 4.2.6.8 and 6.1.1.4'
O O 0.0106 0.0060 'International Tables Vol C Tables 4.2.6.8 and 6.1.1.4'
Ru Ru -1.2594 0.8363 'International Tables Vol C Tables 4.2.6.8 and 6.1.1.4'
P P 0.1023 0.0942 'International Tables Vol C Tables 4.2.6.8 and 6.1.1.4'
F F 0.0171 0.0103 'International Tables Vol C Tables 4.2.6.8 and 6.1.1.4'

loop_
_geom_angle_atom_site_label_1
_geom_angle_atom_site_label_2
_geom_angle_atom_site_label_3
_geom_angle
O1 C1 C2 118.1(2)
O1 C1 C6 122.9(2)
C2 C1 C6 118.9(2)
C3 C2 C1 121.6(2)
C3 C2 H2A 119.2
C1 C2 H2A 119.2
C2 C3 C4 120.3(3)
C2 C3 H3A 119.9
C4 C3 H3A 119.9
C5 C4 C3 119.2(3)
C5 C4 H4A 120.4
C3 C4 H4A 120.4
C4 C5 C6 122.7(3)
C4 C5 H5A 118.7
C6 C5 H5A 118.7
C5 C6 C1 117.3(2)
C5 C6 C7 115.9(2)
C1 C6 C7 126.8(2)
N1 C7 C6 126.5(2)
N1 C7 H7A 116.8
C6 C7 H7A 116.8
N1 C8 C13 107.4(2)
N1 C8 C9 116.0(2)
C13 C8 C9 110.8(3)
N1 C8 H8A 107.4
C13 C8 H8A 107.4
C9 C8 H8A 107.4
C10 C9 C8 108.8(3)
C10 C9 H9A 109.9
C8 C9 H9A 109.9
C10 C9 H9B 109.9
C8 C9 H9B 109.9
H9A C9 H9B 108.3
C11 C10 C9 111.5(3)
C11 C10 H10A 109.3
C9 C10 H10A 109.3
C11 C10 H10B 109.3
C9 C10 H10B 109.3
H10A C10 H10B 108.0
C10 C11 C12 113.1(3)
C10 C11 H11A 109.0
C12 C11 H11A 109.0
C10 C11 H11B 109.0
C12 C11 H11B 109.0
H11A C11 H11B 107.8
C13 C12 C11 109.7(3)
C13 C12 H12A 109.7
C11 C12 H12A 109.7
C13 C12 H12B 109.7
C11 C12 H12B 109.7
H12A C12 H12B 108.2
N2 C13 C12 116.0(2)
N2 C13 C8 108.0(2)
C12 C13 C8 109.8(2)
N2 C13 H13A 107.6
C12 C13 H13A 107.6
C8 C13 H13A 107.6
N2 C14 C15 125.4(2)
N2 C14 H14A 117.3
C15 C14 H14A 117.3
C20 C15 C16 117.9(3)
C20 C15 C14 125.4(2)
C16 C15 C14 116.7(3)
C17 C16 C15 122.3(3)
C17 C16 H16A 118.9
C15 C16 H16A 118.9
C16 C17 C18 119.5(3)
C16 C17 H17A 120.3
C18 C17 H17A 120.3
C17 C18 C19 120.3(3)
C17 C18 H18A 119.8
C19 C18 H18A 119.8
C18 C19 C20 121.3(3)
C18 C19 H19A 119.4
C20 C19 H19A 119.4
O2 C20 C19 117.5(2)
O2 C20 C15 123.9(2)
C19 C20 C15 118.6(2)
O3 C21 C22 119.4(2)
O3 C21 Ru1 122.58(18)
C22 C21 Ru1 117.91(18)
C23 C22 C21 125.6(2)
C23 C22 H22A 117.2
C21 C22 H22A 117.2
C22 C23 C30 122.7(2)
C22 C23 C24 119.6(2)
C30 C23 C24 117.6(2)
C25 C24 C29 118.1(3)
C25 C24 C23 119.7(2)
C29 C24 C23 122.3(2)
C24 C25 C26 120.9(3)
C24 C25 H25A 119.6
C26 C25 H25A 119.6
C27 C26 C25 120.1(3)
C27 C26 H26A 119.9
C25 C26 H26A 119.9
C28 C27 C26 119.4(3)
C28 C27 H27A 120.3
C26 C27 H27A 120.3
C27 C28 C29 120.6(3)
C27 C28 H28A 119.7
C29 C28 H28A 119.7
C28 C29 C24 120.8(3)
C28 C29 H29A 119.6
C24 C29 H29A 119.6
C31 C30 C35 117.0(3)
C31 C30 C23 120.9(3)
C35 C30 C23 122.0(3)
C32 C31 C30 121.6(3)
C32 C31 H31A 119.2
C30 C31 H31A 119.2
C33 C32 C31 120.1(3)
C33 C32 H32A 119.9
C31 C32 H32A 119.9
C32 C33 C34 119.5(3)
C32 C33 H33A 120.2
C34 C33 H33A 120.2
C33 C34 C35 120.8(3)
C33 C34 H34A 119.6
C35 C34 H34A 119.6
C34 C35 C30 120.8(3)
C34 C35 H35A 119.6
C30 C35 H35A 119.6
C37 C36 O3 110.5(3)
C37 C36 H36A 109.6
O3 C36 H36A 109.6
C37 C36 H36B 109.6
O3 C36 H36B 109.6
H36A C36 H36B 108.1
C36 C37 H37A 109.5
C36 C37 H37B 109.5
H37A C37 H37B 109.5
C36 C37 H37C 109.5
H37A C37 H37C 109.5
H37B C37 H37C 109.5
O4 C38 C39 117.8(2)
O4 C38 C43 122.8(2)
C39 C38 C43 119.4(2)
C40 C39 C38 121.5(3)
C40 C39 H39A 119.3
C38 C39 H39A 119.3
C39 C40 C41 119.9(3)
C39 C40 H40A 120.1
C41 C40 H40A 120.1
C42 C41 C40 119.4(3)
C42 C41 H41A 120.3
C40 C41 H41A 120.3
C41 C42 C43 122.7(3)
C41 C42 H42A 118.7
C43 C42 H42A 118.7
C42 C43 C38 117.1(2)
C42 C43 C44 115.9(2)
C38 C43 C44 126.9(2)
N3 C44 C43 126.3(2)
N3 C44 H44A 116.8
C43 C44 H44A 116.8
N3 C45 C46 116.3(2)
N3 C45 C50 107.14(19)
C46 C45 C50 110.0(2)
N3 C45 H45A 107.7
C46 C45 H45A 107.7
C50 C45 H45A 107.7
C45 C46 C47 110.1(2)
C45 C46 H46A 109.6
C47 C46 H46A 109.6
C45 C46 H46B 109.6
C47 C46 H46B 109.6
H46A C46 H46B 108.1
C48 C47 C46 112.3(3)
C48 C47 H47A 109.2
C46 C47 H47A 109.2
C48 C47 H47B 109.2
C46 C47 H47B 109.2
H47A C47 H47B 107.9
C47 C48 C49 111.5(3)
C47 C48 H48A 109.3
C49 C48 H48A 109.3
C47 C48 H48B 109.3
C49 C48 H48B 109.3
H48A C48 H48B 108.0
C50 C49 C48 109.6(2)
C50 C49 H49A 109.7
C48 C49 H49A 109.7
C50 C49 H49B 109.7
C48 C49 H49B 109.7
H49A C49 H49B 108.2
N4 C50 C49 116.6(2)
N4 C50 C45 107.06(19)
C49 C50 C45 111.0(2)
N4 C50 H50A 107.3
C49 C50 H50A 107.3
C45 C50 H50A 107.3
N4 C51 C52 125.2(2)
N4 C51 H51A 117.4
C52 C51 H51A 117.4
C57 C52 C53 118.6(3)
C57 C52 C51 125.3(2)
C53 C52 C51 116.2(3)
C54 C53 C52 121.8(3)
C54 C53 H53A 119.1
C52 C53 H53A 119.1
C53 C54 C55 119.7(3)
C53 C54 H54A 120.1
C55 C54 H54A 120.1
C54 C55 C56 120.3(3)
C54 C55 H55A 119.9
C56 C55 H55A 119.9
C55 C56 C57 121.2(3)
C55 C56 H56A 119.4
C57 C56 H56A 119.4
O5 C57 C56 117.8(2)
O5 C57 C52 123.8(2)
C56 C57 C52 118.4(2)
O6 C58 C59 120.3(2)
O6 C58 Ru2 123.56(17)
C59 C58 Ru2 116.00(17)
C60 C59 C58 128.2(2)
C60 C59 H59A 115.9
C58 C59 H59A 115.9
C59 C60 C61 120.0(2)
C59 C60 C67 120.7(2)
C61 C60 C67 119.2(2)
C66 C61 C62 117.5(3)
C66 C61 C60 121.5(3)
C62 C61 C60 121.0(2)
C63 C62 C61 120.8(3)
C63 C62 H62A 119.6
C61 C62 H62A 119.6
C64 C63 C62 120.5(4)
C64 C63 H63A 119.8
C62 C63 H63A 119.8
C65 C64 C63 120.2(3)
C65 C64 H64A 119.9
C63 C64 H64A 119.9
C64 C65 C66 119.9(3)
C64 C65 H65A 120.0
C66 C65 H65A 120.0
C61 C66 C65 121.1(3)
C61 C66 H66A 119.4
C65 C66 H66A 119.4
C72 C67 C68 118.0(3)
C72 C67 C60 119.2(2)
C68 C67 C60 122.9(3)
C69 C68 C67 120.4(3)
C69 C68 H68A 119.8
C67 C68 H68A 119.8
C70 C69 C68 120.5(3)
C70 C69 H69A 119.8
C68 C69 H69A 119.8
C69 C70 C71 120.2(3)
C69 C70 H70A 119.9
C71 C70 H70A 119.9
C70 C71 C72 119.7(3)
C70 C71 H71A 120.1
C72 C71 H71A 120.1
C71 C72 C67 121.2(3)
C71 C72 H72A 119.4
C67 C72 H72A 119.4
C74 C73 O6 108.7(3)
C74 C73 H73A 109.9
O6 C73 H73A 109.9
C74 C73 H73B 109.9
O6 C73 H73B 109.9
H73A C73 H73B 108.3
C73 C74 H74A 109.5
C73 C74 H74B 109.5
H74A C74 H74B 109.5
C73 C74 H74C 109.5
H74A C74 H74C 109.5
H74B C74 H74C 109.5
C7 N1 C8 121.9(2)
C7 N1 Ru1 126.36(17)
C8 N1 Ru1 111.57(16)
C14 N2 C13 122.0(2)
C14 N2 Ru1 125.38(18)
C13 N2 Ru1 112.51(15)
C44 N3 C45 122.0(2)
C44 N3 Ru2 126.28(17)
C45 N3 Ru2 111.58(15)
C51 N4 C50 122.0(2)
C51 N4 Ru2 125.50(17)
C50 N4 Ru2 112.48(15)
C1 O1 Ru1 123.33(14)
C1 O1 H1 115.0(18)
Ru1 O1 H1 104(2)
C20 O2 Ru1 119.54(15)
C20 O2 Ru2 120.53(14)
Ru1 O2 Ru2 99.20(6)
C21 O3 C36 123.3(2)
C38 O4 Ru2 122.77(14)
C38 O4 H1 115.0(18)
Ru2 O4 H1 103(2)
C57 O5 Ru2 119.13(15)
C57 O5 Ru1 124.34(14)
Ru2 O5 Ru1 99.12(6)
C58 O6 C73 123.9(2)
F5 P1 F4 85.5(5)
F5 P1 F3 85.1(5)
F4 P1 F3 170.7(5)
F5 P1 F1 176.8(5)
F4 P1 F1 94.6(5)
F3 P1 F1 94.7(4)
F5 P1 F6 90.7(5)
F4 P1 F6 87.5(3)
F3 P1 F6 92.7(3)
F1 P1 F6 92.6(3)
F5 P1 F2 91.3(4)
F4 P1 F2 90.5(3)
F3 P1 F2 89.6(3)
F1 P1 F2 85.5(3)
F6 P1 F2 177.1(3)
C21 Ru1 N2 90.99(9)
C21 Ru1 N1 95.47(10)
N2 Ru1 N1 83.83(8)
C21 Ru1 O2 91.51(9)
N2 Ru1 O2 92.10(7)
N1 Ru1 O2 171.97(8)
C21 Ru1 O1 97.82(9)
N2 Ru1 O1 170.43(7)
N1 Ru1 O1 91.58(7)
O2 Ru1 O1 91.39(6)
C21 Ru1 O5 170.59(9)
N2 Ru1 O5 93.20(7)
N1 Ru1 O5 93.35(7)
O2 Ru1 O5 79.93(6)
O1 Ru1 O5 78.64(6)
C58 Ru2 N4 91.11(9)
C58 Ru2 N3 94.83(9)
N4 Ru2 N3 83.72(8)
C58 Ru2 O5 91.73(9)
N4 Ru2 O5 91.27(7)
N3 Ru2 O5 171.81(7)
C58 Ru2 O4 96.89(8)
N4 Ru2 O4 171.08(7)
N3 Ru2 O4 91.65(7)
O5 Ru2 O4 92.42(6)
C58 Ru2 O2 169.61(8)
N4 Ru2 O2 94.85(7)
N3 Ru2 O2 94.28(7)
O5 Ru2 O2 79.66(6)
O4 Ru2 O2 77.84(6)

loop_
_geom_bond_atom_site_label_1
_geom_bond_atom_site_label_2
_geom_bond_distance
C1 O1 1.350(3)
C1 C2 1.394(3)
C1 C6 1.417(3)
C2 C3 1.375(3)
C2 H2A 0.9300
C3 C4 1.380(4)
C3 H3A 0.9300
C4 C5 1.368(4)
C4 H4A 0.9300
C5 C6 1.411(3)
C5 H5A 0.9300
C6 C7 1.451(4)
C7 N1 1.280(3)
C7 H7A 0.9300
C8 N1 1.488(3)
C8 C13 1.527(4)
C8 C9 1.529(4)
C8 H8A 0.9800
C9 C10 1.523(4)
C9 H9A 0.9700
C9 H9B 0.9700
C10 C11 1.510(6)
C10 H10A 0.9700
C10 H10B 0.9700
C11 C12 1.532(5)
C11 H11A 0.9700
C11 H11B 0.9700
C12 C13 1.521(4)
C12 H12A 0.9700
C12 H12B 0.9700
C13 N2 1.492(3)
C13 H13A 0.9800
C14 N2 1.292(3)
C14 C15 1.450(4)
C14 H14A 0.9300
C15 C20 1.413(4)
C15 C16 1.416(4)
C16 C17 1.367(5)
C16 H16A 0.9300
C17 C18 1.380(5)
C17 H17A 0.9300
C18 C19 1.382(4)
C18 H18A 0.9300
C19 C20 1.406(4)
C19 H19A 0.9300
C20 O2 1.343(3)
C21 O3 1.337(3)
C21 C22 1.477(3)
C21 Ru1 1.866(2)
C22 C23 1.344(4)
C22 H22A 0.9300
C23 C30 1.485(4)
C23 C24 1.495(4)
C24 C25 1.380(4)
C24 C29 1.390(4)
C25 C26 1.385(4)
C25 H25A 0.9300
C26 C27 1.382(5)
C26 H26A 0.9300
C27 C28 1.363(5)
C27 H27A 0.9300
C28 C29 1.382(4)
C28 H28A 0.9300
C29 H29A 0.9300
C30 C31 1.387(4)
C30 C35 1.398(4)
C31 C32 1.386(4)
C31 H31A 0.9300
C32 C33 1.367(5)
C32 H32A 0.9300
C33 C34 1.369(5)
C33 H33A 0.9300
C34 C35 1.383(5)
C34 H34A 0.9300
C35 H35A 0.9300
C36 C37 1.432(6)
C36 O3 1.460(4)
C36 H36A 0.9700
C36 H36B 0.9700
C37 H37A 0.9600
C37 H37B 0.9600
C37 H37C 0.9600
C38 O4 1.355(3)
C38 C39 1.389(3)
C38 C43 1.415(3)
C39 C40 1.378(4)
C39 H39A 0.9300
C40 C41 1.379(5)
C40 H40A 0.9300
C41 C42 1.368(4)
C41 H41A 0.9300
C42 C43 1.404(4)
C42 H42A 0.9300
C43 C44 1.456(4)
C44 N3 1.285(3)
C44 H44A 0.9300
C45 N3 1.490(3)
C45 C46 1.527(3)
C45 C50 1.539(4)
C45 H45A 0.9800
C46 C47 1.529(4)
C46 H46A 0.9700
C46 H46B 0.9700
C47 C48 1.511(5)
C47 H47A 0.9700
C47 H47B 0.9700
C48 C49 1.524(4)
C48 H48A 0.9700
C48 H48B 0.9700
C49 C50 1.518(4)
C49 H49A 0.9700
C49 H49B 0.9700
C50 N4 1.483(3)
C50 H50A 0.9800
C51 N4 1.285(3)
C51 C52 1.455(4)
C51 H51A 0.9300
C52 C57 1.409(4)
C52 C53 1.415(4)
C53 C54 1.366(5)
C53 H53A 0.9300
C54 C55 1.379(5)
C54 H54A 0.9300
C55 C56 1.386(4)
C55 H55A 0.9300
C56 C57 1.406(4)
C56 H56A 0.9300
C57 O5 1.344(3)
C58 O6 1.335(3)
C58 C59 1.478(3)
C58 Ru2 1.870(2)
C59 C60 1.345(3)
C59 H59A 0.9300
C60 C61 1.487(3)
C60 C67 1.490(4)
C61 C66 1.382(4)
C61 C62 1.398(4)
C62 C63 1.383(4)
C62 H62A 0.9300
C63 C64 1.365(6)
C63 H63A 0.9300
C64 C65 1.362(6)
C64 H64A 0.9300
C65 C66 1.397(5)
C65 H65A 0.9300
C66 H66A 0.9300
C67 C72 1.386(4)
C67 C68 1.388(4)
C68 C69 1.386(5)
C68 H68A 0.9300
C69 C70 1.363(5)
C69 H69A 0.9300
C70 C71 1.368(5)
C70 H70A 0.9300
C71 C72 1.383(4)
C71 H71A 0.9300
C72 H72A 0.9300
C73 C74 1.450(5)
C73 O6 1.455(3)
C73 H73A 0.9700
C73 H73B 0.9700
C74 H74A 0.9600
C74 H74B 0.9600
C74 H74C 0.9600
F1 P1 1.527(4)
F2 P1 1.558(4)
F3 P1 1.506(4)
F4 P1 1.495(4)
F5 P1 1.417(5)
F6 P1 1.533(4)
N1 Ru1 1.993(2)
N2 Ru1 1.979(2)
N3 Ru2 1.996(2)
N4 Ru2 1.9785(19)
O1 Ru1 2.1065(15)
O1 H1 1.22(4)
O2 Ru1 2.0809(16)
O2 Ru2 2.2718(16)
O4 Ru2 2.1132(15)
O4 H1 1.21(4)
O5 Ru2 2.0886(16)
O5 Ru1 2.2669(16)

loop_
_geom_hbond_atom_site_label_D
_geom_hbond_atom_site_label_H
_geom_hbond_atom_site_label_A
_geom_hbond_site_symmetry_A
_geom_hbond_distance_DH
_geom_hbond_distance_HA
_geom_hbond_distance_DA
_geom_hbond_angle_DHA
O1 H1 O4 . 1.23(4) 1.20(4) 2.423(2) 173(4)
C8 H8A O3 . 0.98 2.46 3.118(4) 124
C42 H42A F5 2_545 0.93 2.44 3.211(10) 141
C45 H45A O6 . 0.98 2.49 3.136(3) 124
C55 H55A F2 3_666 0.93 2.50 3.357(5) 154
C59 H59A O5 . 0.93 2.53 3.004(3) 112
